data_2231116
loop_
_publ_author_name
'Hu, Xian-Chao'
'Zhang, Jie'
'Yang, Da-Yong'
'Lv, Lu-Ping'

_publ_section_title
;
 (<i>E</i>)-Ethyl <i>N</i>'-(3-hydroxybenzylidene)hydrazinecarboxylate
 dihydrate
;
_journal_coeditor_code HB5929
_journal_issue 8
_journal_name_full 'Acta Crystallographica Section E'
_journal_page_first o1884
_journal_paper_doi 10.1107/S1600536811025104
_journal_volume 67
_journal_year 2011
_chemical_formula_iupac 'C10 H12 N2 O3, 2H2 O'
_chemical_formula_moiety 'C10 H12 N2 O3, 2(H2 O)'
_chemical_formula_sum 'C10 H16 N2 O5'
_chemical_formula_weight 244.25
_chemical_name_systematic
;
(<i>E</i>)-Ethyl <i>N</i>'-(3-hydroxybenzylidene)hydrazinecarboxylate dihydrate
;
_space_group_IT_number 14
_symmetry_cell_setting monoclinic
_symmetry_space_group_name_Hall '-P 2ybc'
_symmetry_space_group_name_H-M 'P 1 21/c 1'
_atom_sites_solution_hydrogens geom
_atom_sites_solution_primary direct
_atom_sites_solution_secondary difmap
_audit_creation_method SHELXL-97
_cell_angle_alpha 90.00
_cell_angle_beta 96.490(3)
_cell_angle_gamma 90.00
_cell_formula_units_Z 8
_cell_length_a 12.8074(10)
_cell_length_b 21.9101(18)
_cell_length_c 8.9048(7)
_cell_measurement_reflns_used 4819
_cell_measurement_temperature 223(2)
_cell_measurement_theta_max 25.0
_cell_measurement_theta_min 1.6
_cell_volume 2482.8(3)
_computing_cell_refinement 'SAINT (Bruker, 2002)'
_computing_data_collection 'SMART (Bruker, 2002)'
_computing_data_reduction 'SAINT (Bruker, 2002)'
_computing_molecular_graphics 'SHELXTL (Sheldrick, 2008)'
_computing_publication_material 'SHELXTL (Sheldrick, 2008)'
_computing_structure_refinement 'SHELXL97 (Sheldrick, 2008)'
_computing_structure_solution 'SHELXS97 (Sheldrick, 2008)'
_diffrn_ambient_temperature 223(2)
_diffrn_measured_fraction_theta_full 0.989
_diffrn_measured_fraction_theta_max 0.989
_diffrn_measurement_device_type 'Bruker SMART CCD'
_diffrn_measurement_method '\f and \w'
_diffrn_radiation_monochromator graphite
_diffrn_radiation_source 'fine-focus sealed tube'
_diffrn_radiation_type MoK\a
_diffrn_radiation_wavelength 0.71073
_diffrn_reflns_av_R_equivalents 0.0362
_diffrn_reflns_av_sigmaI/netI 0.0302
_diffrn_reflns_limit_h_max 15
_diffrn_reflns_limit_h_min -15
_diffrn_reflns_limit_k_max 27
_diffrn_reflns_limit_k_min -26
_diffrn_reflns_limit_l_max 10
_diffrn_reflns_limit_l_min -10
_diffrn_reflns_number 22432
_diffrn_reflns_theta_full 26.00
_diffrn_reflns_theta_max 26.00
_diffrn_reflns_theta_min 1.60
_exptl_absorpt_coefficient_mu 0.105
_exptl_absorpt_correction_T_max 0.989
_exptl_absorpt_correction_T_min 0.977
_exptl_absorpt_correction_type multi-scan
_exptl_absorpt_process_details '(SADABS; Bruker, 2002)'
_exptl_crystal_colour colourless
_exptl_crystal_density_diffrn 1.307
_exptl_crystal_density_method 'not measured'
_exptl_crystal_description Block
_exptl_crystal_F_000 1040
_exptl_crystal_size_max 0.20
_exptl_crystal_size_mid 0.19
_exptl_crystal_size_min 0.18
_refine_diff_density_max 0.161
_refine_diff_density_min -0.141
_refine_ls_extinction_coef 0.0022(6)
_refine_ls_extinction_expression Fc^*^=kFc[1+0.001xFc^2^\l^3^/sin(2\q)]^-1/4^
_refine_ls_extinction_method 'SHELXL97 (Sheldrick, 2008)'
_refine_ls_goodness_of_fit_ref 0.946
_refine_ls_hydrogen_treatment mixed
_refine_ls_matrix_type full
_refine_ls_number_parameters 341
_refine_ls_number_reflns 4819
_refine_ls_number_restraints 0
_refine_ls_restrained_S_all 0.946
_refine_ls_R_factor_all 0.0681
_refine_ls_R_factor_gt 0.0433
_refine_ls_shift/su_max 0.000
_refine_ls_shift/su_mean 0.000
_refine_ls_structure_factor_coef Fsqd
_refine_ls_weighting_details 'calc w=1/[\s^2^(Fo^2^)+(0.0615P)^2^+0.6040P] where P=(Fo^2^+2Fc^2^)/3'
_refine_ls_weighting_scheme calc
_refine_ls_wR_factor_gt 0.1092
_refine_ls_wR_factor_ref 0.1262
_reflns_number_gt 3377
_reflns_number_total 4819
_reflns_threshold_expression I>2\s(I)
_cod_data_source_file hb5929.cif
_cod_data_source_block I
_cod_original_sg_symbol_H-M 'P 21/c'
_cod_database_code 2231116
_cod_database_fobs_code 2231116

loop_
_symmetry_equiv_pos_as_xyz
'x, y, z'
'-x, y+1/2, -z+1/2'
'-x, -y, -z'
'x, -y-1/2, z-1/2'

loop_
_atom_site_type_symbol
_atom_site_label
_atom_site_fract_x
_atom_site_fract_y
_atom_site_fract_z
_atom_site_U_iso_or_equiv
_atom_site_adp_type
_atom_site_calc_flag
_atom_site_refinement_flags
_atom_site_occupancy
_atom_site_symmetry_multiplicity
C C10 -0.09028(17) 0.12370(9) 1.3239(3) 0.0742(6) Uani d . 1 1
H H10A -0.1020 0.0806 1.3319 0.111 Uiso calc R 1 1
H H10B -0.1545 0.1434 1.2842 0.111 Uiso calc R 1 1
H H10C -0.0670 0.1400 1.4221 0.111 Uiso calc R 1 1
O O1W 0.42004(14) 0.30255(7) 0.7045(2) 0.0734(5) Uani d . 1 1
O O2W 0.68695(13) 0.73071(8) 0.58510(19) 0.0723(4) Uani d . 1 1
O O3W 0.14922(13) 0.05421(8) 1.0133(2) 0.0770(5) Uani d . 1 1
O O4W 0.98022(17) 0.48067(8) 0.3000(2) 0.0847(5) Uani d . 1 1
H H2A 0.694(2) 0.6903(13) 0.607(3) 0.100(9) Uiso d . 1 1
H H1A 0.387(2) 0.2930(13) 0.621(4) 0.112(12) Uiso d . 1 1
H H1B 0.386(2) 0.2811(13) 0.772(3) 0.114(10) Uiso d . 1 1
H H2B 0.745(2) 0.7398(11) 0.554(3) 0.096(9) Uiso d . 1 1
H H3A 0.213(3) 0.0450(13) 0.989(3) 0.125(11) Uiso d . 1 1
H H4A 0.938(3) 0.5007(15) 0.341(3) 0.122(12) Uiso d . 1 1
H H3B 0.150(2) 0.0953(15) 1.023(3) 0.133(12) Uiso d . 1 1
H H4B 1.041(5) 0.472(3) 0.374(6) 0.28(3) Uiso d . 1 1
C C1 0.28335(13) 0.39669(8) 0.9118(2) 0.0477(4) Uani d . 1 1
H H1 0.2871 0.3558 0.8849 0.057 Uiso calc R 1 1
C C2 0.34613(13) 0.43925(8) 0.8508(2) 0.0507(4) Uani d . 1 1
C C3 0.33908(16) 0.49999(8) 0.8888(3) 0.0667(6) Uani d . 1 1
H H3 0.3813 0.5287 0.8480 0.080 Uiso calc R 1 1
C C4 0.26972(18) 0.51811(9) 0.9868(3) 0.0793(7) Uani d . 1 1
H H4 0.2646 0.5592 1.0112 0.095 Uiso calc R 1 1
C C5 0.20760(16) 0.47581(8) 1.0491(3) 0.0670(6) Uani d . 1 1
H H5 0.1608 0.4884 1.1155 0.080 Uiso calc R 1 1
C C6 0.21479(13) 0.41483(7) 1.0130(2) 0.0480(4) Uani d . 1 1
C C7 0.14945(14) 0.37163(8) 1.0848(2) 0.0536(5) Uani d . 1 1
H H7 0.1046 0.3868 1.1511 0.064 Uiso calc R 1 1
C C8 0.07698(13) 0.22053(8) 1.1273(2) 0.0506(4) Uani d . 1 1
C C9 -0.00809(14) 0.13484(8) 1.2203(2) 0.0547(5) Uani d . 1 1
H H9A 0.0575 0.1155 1.2595 0.066 Uiso calc R 1 1
H H9B -0.0303 0.1183 1.1207 0.066 Uiso calc R 1 1
C C11 0.77878(13) 0.39363(8) 0.4056(2) 0.0483(4) Uani d . 1 1
H H11 0.7901 0.4350 0.3906 0.058 Uiso calc R 1 1
C C12 0.83693(13) 0.35064(8) 0.3377(2) 0.0513(4) Uani d . 1 1
C C13 0.81986(16) 0.28929(9) 0.3588(3) 0.0669(6) Uani d . 1 1
H H13 0.8588 0.2605 0.3125 0.080 Uiso calc R 1 1
C C14 0.74537(18) 0.27088(9) 0.4480(3) 0.0791(7) Uani d . 1 1
H H14 0.7341 0.2295 0.4623 0.095 Uiso calc R 1 1
C C15 0.68699(16) 0.31331(8) 0.5169(3) 0.0669(6) Uani d . 1 1
H H15 0.6365 0.3004 0.5773 0.080 Uiso calc R 1 1
C C16 0.70352(13) 0.37501(8) 0.4961(2) 0.0483(4) Uani d . 1 1
C C17 0.64060(14) 0.41813(8) 0.5720(2) 0.0529(5) Uani d . 1 1
H H17 0.5858 0.4029 0.6212 0.063 Uiso calc R 1 1
C C18 0.59999(13) 0.56870(8) 0.6705(2) 0.0478(4) Uani d . 1 1
C C19 0.52938(14) 0.65317(8) 0.7918(2) 0.0552(5) Uani d . 1 1
H H19A 0.5111 0.6780 0.7025 0.066 Uiso calc R 1 1
H H19B 0.5992 0.6646 0.8366 0.066 Uiso calc R 1 1
C C20 0.45141(16) 0.66243(9) 0.9025(3) 0.0696(6) Uani d . 1 1
H H20A 0.4511 0.7046 0.9317 0.104 Uiso calc R 1 1
H H20B 0.4704 0.6376 0.9902 0.104 Uiso calc R 1 1
H H20C 0.3827 0.6510 0.8567 0.104 Uiso calc R 1 1
N N1 0.15055(11) 0.31441(6) 1.06170(17) 0.0508(4) Uani d . 1 1
N N2 0.08175(12) 0.28158(7) 1.13816(19) 0.0604(4) Uani d . 1 1
H H2 0.0413 0.3004 1.1936 0.073 Uiso calc R 1 1
N N3 0.65632(10) 0.47535(6) 0.57456(16) 0.0480(4) Uani d . 1 1
N N4 0.58747(11) 0.50831(6) 0.65046(18) 0.0543(4) Uani d . 1 1
H H4N 0.5359 0.4901 0.6854 0.065 Uiso calc R 1 1
O O1 0.12881(11) 0.18908(6) 1.05295(17) 0.0687(4) Uani d . 1 1
O O2 0.00520(9) 0.20017(5) 1.21202(15) 0.0578(4) Uani d . 1 1
O O3 0.41697(10) 0.42375(6) 0.75455(16) 0.0694(4) Uani d . 1 1
H H3C 0.4154 0.3867 0.7409 0.104 Uiso calc R 1 1
O O4 0.66657(10) 0.59992(5) 0.62166(16) 0.0600(4) Uani d . 1 1
O O5 0.52645(9) 0.58923(5) 0.75261(16) 0.0579(4) Uani d . 1 1
O O6 0.91245(10) 0.36631(6) 0.24827(17) 0.0721(4) Uani d . 1 1
H H6 0.9188 0.4035 0.2474 0.086(8) Uiso calc R 1 1

loop_
_atom_site_aniso_label
_atom_site_aniso_U_11
_atom_site_aniso_U_22
_atom_site_aniso_U_33
_atom_site_aniso_U_12
_atom_site_aniso_U_13
_atom_site_aniso_U_23
C10 0.0782(14) 0.0505(12) 0.1003(17) -0.0111(10) 0.0373(13) 0.0089(11)
O1W 0.0912(11) 0.0552(9) 0.0780(12) 0.0013(8) 0.0280(11) -0.0056(8)
O2W 0.0765(10) 0.0610(10) 0.0868(11) -0.0007(8) 0.0417(9) 0.0052(8)
O3W 0.0635(9) 0.0624(10) 0.1118(13) -0.0038(7) 0.0396(9) -0.0021(9)
O4W 0.0879(12) 0.0599(10) 0.1142(15) -0.0092(8) 0.0454(12) -0.0058(9)
C1 0.0481(9) 0.0356(9) 0.0620(11) -0.0014(7) 0.0182(8) -0.0010(8)
C2 0.0505(10) 0.0451(10) 0.0601(11) -0.0003(8) 0.0220(8) 0.0027(8)
C3 0.0721(13) 0.0414(11) 0.0938(16) -0.0056(9) 0.0409(12) 0.0067(10)
C4 0.0957(16) 0.0370(10) 0.1155(19) -0.0006(10) 0.0575(15) -0.0041(11)
C5 0.0732(13) 0.0435(11) 0.0930(16) 0.0030(9) 0.0476(12) -0.0037(10)
C6 0.0463(9) 0.0396(9) 0.0608(11) -0.0005(7) 0.0179(8) 0.0021(8)
C7 0.0520(10) 0.0439(10) 0.0702(13) 0.0006(8) 0.0301(9) -0.0017(9)
C8 0.0487(10) 0.0424(10) 0.0641(12) -0.0002(8) 0.0208(9) 0.0022(8)
C9 0.0596(11) 0.0377(9) 0.0693(13) -0.0040(8) 0.0179(9) 0.0027(8)
C11 0.0500(9) 0.0389(9) 0.0586(11) -0.0006(7) 0.0171(8) -0.0023(8)
C12 0.0490(9) 0.0453(10) 0.0632(11) 0.0006(8) 0.0215(8) -0.0053(8)
C13 0.0677(12) 0.0437(11) 0.0959(16) 0.0051(9) 0.0386(11) -0.0112(10)
C14 0.0901(15) 0.0365(10) 0.120(2) 0.0013(10) 0.0539(14) -0.0020(11)
C15 0.0716(12) 0.0425(11) 0.0944(16) -0.0034(9) 0.0437(12) -0.0001(10)
C16 0.0463(9) 0.0421(9) 0.0590(11) 0.0023(7) 0.0174(8) -0.0028(8)
C17 0.0490(10) 0.0458(11) 0.0680(12) -0.0006(8) 0.0253(9) -0.0024(9)
C18 0.0459(9) 0.0449(10) 0.0550(11) 0.0017(7) 0.0156(8) -0.0055(8)
C19 0.0565(10) 0.0356(9) 0.0757(13) 0.0021(8) 0.0175(9) -0.0074(9)
C20 0.0687(12) 0.0515(12) 0.0933(16) 0.0045(10) 0.0290(12) -0.0180(11)
N1 0.0482(8) 0.0416(8) 0.0667(10) -0.0036(6) 0.0247(7) 0.0024(7)
N2 0.0621(9) 0.0418(9) 0.0857(12) -0.0043(7) 0.0448(9) -0.0020(8)
N3 0.0462(8) 0.0434(8) 0.0573(9) 0.0035(6) 0.0190(7) -0.0056(7)
N4 0.0508(8) 0.0408(8) 0.0766(11) -0.0019(6) 0.0308(8) -0.0107(7)
O1 0.0744(9) 0.0447(7) 0.0956(11) -0.0005(6) 0.0471(8) -0.0044(7)
O2 0.0606(7) 0.0382(6) 0.0807(9) -0.0043(5) 0.0344(7) 0.0017(6)
O3 0.0766(9) 0.0517(8) 0.0894(10) -0.0078(6) 0.0513(8) -0.0038(7)
O4 0.0623(8) 0.0471(7) 0.0762(9) -0.0043(6) 0.0321(7) -0.0032(6)
O5 0.0558(7) 0.0389(7) 0.0846(9) -0.0018(5) 0.0320(7) -0.0125(6)
O6 0.0766(9) 0.0526(9) 0.0970(11) -0.0015(7) 0.0529(8) -0.0098(7)

loop_
_atom_type_symbol
_atom_type_description
_atom_type_scat_dispersion_real
_atom_type_scat_dispersion_imag
_atom_type_scat_source
C C 0.0033 0.0016 'International Tables Vol C Tables 4.2.6.8 and 6.1.1.4'
H H 0.0000 0.0000 'International Tables Vol C Tables 4.2.6.8 and 6.1.1.4'
N N 0.0061 0.0033 'International Tables Vol C Tables 4.2.6.8 and 6.1.1.4'
O O 0.0106 0.0060 'International Tables Vol C Tables 4.2.6.8 and 6.1.1.4'

loop_
_geom_angle_atom_site_label_1
_geom_angle_atom_site_label_2
_geom_angle_atom_site_label_3
_geom_angle
C9 C10 H10A 109.5
C9 C10 H10B 109.5
H10A C10 H10B 109.5
C9 C10 H10C 109.5
H10A C10 H10C 109.5
H10B C10 H10C 109.5
H1A O1W H1B 103(3)
H2A O2W H2B 103(2)
H3A O3W H3B 104(3)
H4A O4W H4B 109(4)
C2 C1 C6 120.13(16)
C2 C1 H1 119.9
C6 C1 H1 119.9
O3 C2 C3 117.57(15)
O3 C2 C1 122.59(15)
C3 C2 C1 119.83(16)
C4 C3 C2 120.04(17)
C4 C3 H3 120.0
C2 C3 H3 120.0
C3 C4 C5 120.39(18)
C3 C4 H4 119.8
C5 C4 H4 119.8
C4 C5 C6 120.05(17)
C4 C5 H5 120.0
C6 C5 H5 120.0
C5 C6 C1 119.53(15)
C5 C6 C7 118.03(15)
C1 C6 C7 122.43(15)
N1 C7 C6 123.50(15)
N1 C7 H7 118.3
C6 C7 H7 118.3
O1 C8 O2 125.35(16)
O1 C8 N2 125.86(16)
O2 C8 N2 108.80(14)
O2 C9 C10 106.76(14)
O2 C9 H9A 110.4
C10 C9 H9A 110.4
O2 C9 H9B 110.4
C10 C9 H9B 110.4
H9A C9 H9B 108.6
C12 C11 C16 119.90(16)
C12 C11 H11 120.0
C16 C11 H11 120.0
O6 C12 C13 117.29(15)
O6 C12 C11 122.46(16)
C13 C12 C11 120.25(16)
C14 C13 C12 119.85(17)
C14 C13 H13 120.1
C12 C13 H13 120.1
C13 C14 C15 120.52(18)
C13 C14 H14 119.7
C15 C14 H14 119.7
C14 C15 C16 119.99(17)
C14 C15 H15 120.0
C16 C15 H15 120.0
C11 C16 C15 119.49(15)
C11 C16 C17 122.43(15)
C15 C16 C17 118.08(15)
N3 C17 C16 123.66(15)
N3 C17 H17 118.2
C16 C17 H17 118.2
O4 C18 O5 125.14(16)
O4 C18 N4 125.94(15)
O5 C18 N4 108.92(14)
O5 C19 C20 106.88(14)
O5 C19 H19A 110.3
C20 C19 H19A 110.3
O5 C19 H19B 110.3
C20 C19 H19B 110.3
H19A C19 H19B 108.6
C19 C20 H20A 109.5
C19 C20 H20B 109.5
H20A C20 H20B 109.5
C19 C20 H20C 109.5
H20A C20 H20C 109.5
H20B C20 H20C 109.5
C7 N1 N2 114.59(14)
C8 N2 N1 120.80(14)
C8 N2 H2 119.6
N1 N2 H2 119.6
C17 N3 N4 114.73(14)
C18 N4 N3 120.63(14)
C18 N4 H4N 119.7
N3 N4 H4N 119.7
C8 O2 C9 117.01(13)
C2 O3 H3C 109.5
C18 O5 C19 117.34(13)
C12 O6 H6 109.5

loop_
_geom_bond_atom_site_label_1
_geom_bond_atom_site_label_2
_geom_bond_distance
C10 C9 1.496(2)
C10 H10A 0.9600
C10 H10B 0.9600
C10 H10C 0.9600
O1W H1A 0.84(3)
O1W H1B 0.91(3)
O2W H2A 0.91(3)
O2W H2B 0.85(3)
O3W H3A 0.89(3)
O3W H3B 0.90(3)
O4W H4A 0.81(3)
O4W H4B 0.98(6)
C1 C2 1.382(2)
C1 C6 1.386(2)
C1 H1 0.9300
C2 O3 1.359(2)
C2 C3 1.379(3)
C3 C4 1.372(3)
C3 H3 0.9300
C4 C5 1.378(3)
C4 H4 0.9300
C5 C6 1.380(2)
C5 H5 0.9300
C6 C7 1.458(2)
C7 N1 1.271(2)
C7 H7 0.9300
C8 O1 1.206(2)
C8 O2 1.3303(19)
C8 N2 1.342(2)
C9 O2 1.444(2)
C9 H9A 0.9700
C9 H9B 0.9700
C11 C12 1.382(2)
C11 C16 1.386(2)
C11 H11 0.9300
C12 O6 1.365(2)
C12 C13 1.378(3)
C13 C14 1.370(3)
C13 H13 0.9300
C14 C15 1.380(3)
C14 H14 0.9300
C15 C16 1.384(2)
C15 H15 0.9300
C16 C17 1.456(2)
C17 N3 1.270(2)
C17 H17 0.9300
C18 O4 1.212(2)
C18 O5 1.3339(19)
C18 N4 1.342(2)
C19 O5 1.443(2)
C19 C20 1.494(2)
C19 H19A 0.9700
C19 H19B 0.9700
C20 H20A 0.9600
C20 H20B 0.9600
C20 H20C 0.9600
N1 N2 1.3759(18)
N2 H2 0.8600
N3 N4 1.3750(18)
N4 H4N 0.8600
O3 H3C 0.8200
O6 H6 0.8200

loop_
_geom_hbond_atom_site_label_D
_geom_hbond_atom_site_label_H
_geom_hbond_atom_site_label_A
_geom_hbond_site_symmetry_A
_geom_hbond_distance_DH
_geom_hbond_distance_HA
_geom_hbond_distance_DA
_geom_hbond_angle_DHA
_geom_hbond_publ_flag
N2 H2 O6 1_456 0.86 2.29 3.0968(18) 157 yes
N4 H4N O3 . 0.86 2.24 3.0849(18) 167 yes
O6 H6 O4W . 0.82 1.90 2.675(2) 157 yes
C3 H3 O5 . 0.93 2.51 3.422(2) 168 yes
O1W H1A O2W 3_666 0.84(3) 2.04(3) 2.874(3) 178(3) yes
O1W H1B O2W 2_646 0.91(3) 1.99(3) 2.906(2) 177(3) yes
O2W H2A O4 . 0.91(3) 2.02(3) 2.899(2) 163(2) yes
O2W H2B O1 2_656 0.85(3) 2.25(3) 2.9268(19) 136(2) yes
O2W H2B N1 2_656 0.85(3) 2.41(3) 3.165(2) 148(2) yes
O3W H3A O4 2_646 0.89(3) 2.27(3) 2.9417(19) 132(2) yes
O3W H3A N3 2_646 0.89(3) 2.38(3) 3.200(2) 153(3) yes
O3W H3B O1 . 0.90(3) 2.10(3) 2.991(2) 171(3) yes
O4W H4B O3W 4_665 0.98(6) 1.84(6) 2.819(3) 173(5) yes
O4W H4A O3W 2_656 0.81(3) 2.15(3) 2.955(2) 169(3) yes

loop_
_geom_torsion_atom_site_label_1
_geom_torsion_atom_site_label_2
_geom_torsion_atom_site_label_3
_geom_torsion_atom_site_label_4
_geom_torsion
C6 C1 C2 O3 177.98(18)
C6 C1 C2 C3 -1.1(3)
O3 C2 C3 C4 -179.3(2)
C1 C2 C3 C4 -0.1(3)
C2 C3 C4 C5 0.7(4)
C3 C4 C5 C6 -0.1(4)
C4 C5 C6 C1 -1.2(3)
C4 C5 C6 C7 178.4(2)
C2 C1 C6 C5 1.8(3)
C2 C1 C6 C7 -177.82(18)
C5 C6 C7 N1 -179.1(2)
C1 C6 C7 N1 0.6(3)
C16 C11 C12 O6 -179.59(17)
C16 C11 C12 C13 0.5(3)
O6 C12 C13 C14 179.7(2)
C11 C12 C13 C14 -0.4(3)
C12 C13 C14 C15 0.1(4)
C13 C14 C15 C16 0.0(4)
C12 C11 C16 C15 -0.4(3)
C12 C11 C16 C17 179.33(18)
C14 C15 C16 C11 0.1(3)
C14 C15 C16 C17 -179.6(2)
C11 C16 C17 N3 -7.5(3)
C15 C16 C17 N3 172.2(2)
C6 C7 N1 N2 -178.90(17)
O1 C8 N2 N1 -0.5(3)
O2 C8 N2 N1 179.68(16)
C7 N1 N2 C8 -178.09(19)
C16 C17 N3 N4 179.20(17)
O4 C18 N4 N3 3.2(3)
O5 C18 N4 N3 -177.24(15)
C17 N3 N4 C18 175.34(18)
O1 C8 O2 C9 2.9(3)
N2 C8 O2 C9 -177.33(16)
C10 C9 O2 C8 178.68(17)
O4 C18 O5 C19 -2.9(3)
N4 C18 O5 C19 177.54(16)
C20 C19 O5 C18 -171.15(16)

loop_
_cod_related_entry_id
_cod_related_entry_database
_cod_related_entry_code
1 ChemSpider 30656844
